data_7102263
loop_
_publ_author_name
'Riegel, Susanne D'
'Burford, Neil'
'Lumsden, Michael D'
'Decken, Andreas'

_publ_section_title
;
 Synthesis and characterization of elusive cyclo-di- and
 -tri-phosphino-1,3-diphosphonium salts: fundamental frameworks in
 catena-organophosphorus chemistry.
;
_journal_issue 44
_journal_name_full 'Chemical communications (Cambridge, England)'
_journal_page_first 4668
_journal_page_last 4670
_journal_paper_doi 10.1039/b707741f
_journal_year 2007
_chemical_formula_sum 'C19 H25 F6 O6 P5 S2'
_chemical_formula_weight 682.36
_space_group_IT_number 2
_symmetry_cell_setting triclinic
_symmetry_Int_Tables_number 2
_symmetry_space_group_name_Hall '-P 1'
_symmetry_space_group_name_H-M 'P -1'
_atom_sites_solution_hydrogens geom
_atom_sites_solution_primary direct
_atom_sites_solution_secondary difmap
_audit_creation_method SHELXL-97
_cell_angle_alpha 72.451(16)
_cell_angle_beta 78.848(11)
_cell_angle_gamma 84.629(12)
_cell_formula_units_Z 2
_cell_length_a 7.925(6)
_cell_length_b 11.951(10)
_cell_length_c 16.193(15)
_cell_measurement_reflns_used 3344
_cell_measurement_temperature 173(1)
_cell_measurement_theta_max 27.639
_cell_measurement_theta_min 2.523
_cell_volume 1434(2)
_computing_cell_refinement 'Bruker SMART'
_computing_data_collection 'Bruker SMART'
_computing_data_reduction 'Bruker SAINT'
_computing_molecular_graphics 'Bruker SHELXTL'
_computing_publication_material 'Bruker SHELXTL'
_computing_structure_refinement 'SHELXL-97 (Sheldrick, 1997)'
_computing_structure_solution 'SHELXS-97 (Sheldrick, 1997)'
_diffrn_ambient_temperature 173(1)
_diffrn_measured_fraction_theta_full 0.993
_diffrn_measured_fraction_theta_max 0.916
_diffrn_measurement_device_type 'CCD area detector'
_diffrn_measurement_method 'phi and omega scans'
_diffrn_radiation_monochromator graphite
_diffrn_radiation_probe x-ray
_diffrn_radiation_type MoK\a
_diffrn_radiation_wavelength 0.71073
_diffrn_reflns_av_R_equivalents 0.0000
_diffrn_reflns_av_sigmaI/netI 0.0788
_diffrn_reflns_limit_h_max 10
_diffrn_reflns_limit_h_min -9
_diffrn_reflns_limit_k_max 14
_diffrn_reflns_limit_k_min -15
_diffrn_reflns_limit_l_max 9
_diffrn_reflns_limit_l_min -20
_diffrn_reflns_number 6370
_diffrn_reflns_theta_full 25.00
_diffrn_reflns_theta_max 27.48
_diffrn_reflns_theta_min 1.34
_diffrn_source 'fine-focus sealed tube'
_diffrn_source_type K760
_diffrn_standards_decay_% 0
_diffrn_standards_interval_count 0
_diffrn_standards_interval_time 0
_diffrn_standards_number 0
_exptl_absorpt_coefficient_mu 0.537
_exptl_absorpt_correction_T_max 0.9482
_exptl_absorpt_correction_T_min 0.8138
_exptl_absorpt_correction_type multi-scan
_exptl_absorpt_process_details 'TWINABS (Sheldrick, 2004)'
_exptl_crystal_colour Colourless
_exptl_crystal_density_diffrn 1.581
_exptl_crystal_density_method 'not measured'
_exptl_crystal_description Irregular
_exptl_crystal_F_000 696
_exptl_crystal_size_max 0.40
_exptl_crystal_size_mid 0.20
_exptl_crystal_size_min 0.10
_refine_diff_density_max 0.702
_refine_diff_density_min -0.462
_refine_diff_density_rms 0.111
_refine_ls_extinction_method none
_refine_ls_goodness_of_fit_ref 1.068
_refine_ls_hydrogen_treatment constr
_refine_ls_matrix_type full
_refine_ls_number_parameters 349
_refine_ls_number_reflns 6370
_refine_ls_number_restraints 0
_refine_ls_restrained_S_all 1.068
_refine_ls_R_factor_all 0.0968
_refine_ls_R_factor_gt 0.0646
_refine_ls_shift/su_max 0.000
_refine_ls_shift/su_mean 0.000
_refine_ls_structure_factor_coef Fsqd
_refine_ls_weighting_details 'calc w=1/[\s^2^(Fo^2^)+(0.1232P)^2^+0.0180P] where P=(Fo^2^+2Fc^2^)/3'
_refine_ls_weighting_scheme calc
_refine_ls_wR_factor_gt 0.1926
_refine_ls_wR_factor_ref 0.2079
_reflns_number_gt 4321
_reflns_number_total 6370
_reflns_threshold_expression 'I > 2\s(I)'
_cod_data_source_file b707741f.txt
_cod_data_source_block nb061021
_cod_database_code 7102263

loop_
_symmetry_equiv_pos_as_xyz
'x, y, z'
'-x, -y, -z'

loop_
_atom_site_label
_atom_site_type_symbol
_atom_site_fract_x
_atom_site_fract_y
_atom_site_fract_z
_atom_site_U_iso_or_equiv
_atom_site_adp_type
_atom_site_occupancy
_atom_site_symmetry_multiplicity
_atom_site_calc_flag
_atom_site_refinement_flags
P1 P 0.7721(2) 0.25142(14) 0.26226(10) 0.0256(4) Uani 1 1 d .
P2 P 0.9219(2) 0.08611(15) 0.31644(10) 0.0292(4) Uani 1 1 d .
P3 P 0.8604(2) -0.00918(15) 0.22689(10) 0.0278(4) Uani 1 1 d .
P4 P 0.6447(2) 0.08672(16) 0.16117(11) 0.0334(4) Uani 1 1 d .
P5 P 0.7605(2) 0.26246(16) 0.12540(11) 0.0349(4) Uani 1 1 d .
C1 C 0.5655(8) 0.2459(6) 0.3339(4) 0.0297(14) Uani 1 1 d .
C2 C 0.5009(8) 0.1389(6) 0.3860(4) 0.0326(14) Uani 1 1 d .
H2 H 0.5651 0.0681 0.3845 0.039 Uiso 1 1 calc R
C3 C 0.3393(9) 0.1353(7) 0.4413(4) 0.0428(17) Uani 1 1 d .
H3 H 0.2948 0.0620 0.4774 0.051 Uiso 1 1 calc R
C4 C 0.2447(9) 0.2393(7) 0.4428(5) 0.0444(18) Uani 1 1 d .
H4 H 0.1373 0.2370 0.4813 0.053 Uiso 1 1 calc R
C5 C 0.3063(9) 0.3453(7) 0.3887(5) 0.0476(19) Uani 1 1 d .
H5 H 0.2399 0.4158 0.3885 0.057 Uiso 1 1 calc R
C6 C 0.4670(8) 0.3493(6) 0.3339(5) 0.0382(16) Uani 1 1 d .
H6 H 0.5093 0.4226 0.2965 0.046 Uiso 1 1 calc R
C7 C 0.8839(8) 0.3799(5) 0.2561(4) 0.0264(13) Uani 1 1 d .
C8 C 0.8570(8) 0.4252(6) 0.3287(4) 0.0335(15) Uani 1 1 d .
H8 H 0.7828 0.3874 0.3815 0.040 Uiso 1 1 calc R
C9 C 0.9397(9) 0.5252(6) 0.3226(5) 0.0408(17) Uani 1 1 d .
H9 H 0.9213 0.5569 0.3710 0.049 Uiso 1 1 calc R
C10 C 1.0486(9) 0.5785(6) 0.2463(5) 0.0430(17) Uani 1 1 d .
H10 H 1.1060 0.6465 0.2429 0.052 Uiso 1 1 calc R
C11 C 1.0761(9) 0.5357(6) 0.1748(5) 0.0438(18) Uani 1 1 d .
H11 H 1.1506 0.5744 0.1224 0.053 Uiso 1 1 calc R
C12 C 0.9944(8) 0.4352(6) 0.1793(4) 0.0340(15) Uani 1 1 d .
H12 H 1.0139 0.4046 0.1304 0.041 Uiso 1 1 calc R
C13 C 1.1392(8) 0.1394(6) 0.2580(5) 0.0385(16) Uani 1 1 d .
H13A H 1.1367 0.1738 0.1951 0.058 Uiso 1 1 calc R
H13B H 1.2237 0.0734 0.2662 0.058 Uiso 1 1 calc R
H13C H 1.1714 0.1990 0.2819 0.058 Uiso 1 1 calc R
C14 C 0.7789(9) -0.1494(6) 0.2927(4) 0.0364(15) Uani 1 1 d .
H14A H 0.7505 -0.1921 0.2544 0.055 Uiso 1 1 calc R
H14B H 0.6752 -0.1380 0.3338 0.055 Uiso 1 1 calc R
H14C H 0.8665 -0.1949 0.3257 0.055 Uiso 1 1 calc R
C15 C 1.0522(8) -0.0370(6) 0.1541(4) 0.0392(16) Uani 1 1 d .
H15A H 1.1413 -0.0754 0.1887 0.059 Uiso 1 1 calc R
H15B H 1.0937 0.0375 0.1127 0.059 Uiso 1 1 calc R
H15C H 1.0257 -0.0883 0.1215 0.059 Uiso 1 1 calc R
C16 C 0.7145(10) 0.0629(7) 0.0514(4) 0.0463(18) Uani 1 1 d .
H16A H 0.8343 0.0854 0.0289 0.069 Uiso 1 1 calc R
H16B H 0.6409 0.1110 0.0108 0.069 Uiso 1 1 calc R
H16C H 0.7053 -0.0202 0.0565 0.069 Uiso 1 1 calc R
C17 C 0.5669(10) 0.3599(6) 0.1083(5) 0.050(2) Uani 1 1 d .
H17A H 0.4783 0.3381 0.1611 0.075 Uiso 1 1 calc R
H17B H 0.5230 0.3518 0.0579 0.075 Uiso 1 1 calc R
H17C H 0.5970 0.4416 0.0969 0.075 Uiso 1 1 calc R
C18 C 0.6761(10) 0.3237(7) 0.5831(5) 0.0458(18) Uani 1 1 d .
C19 C 0.4196(9) 0.2952(6) 0.8760(4) 0.0362(15) Uani 1 1 d .
F1 F 0.8021(7) 0.3993(4) 0.5453(3) 0.0759(16) Uani 1 1 d .
F2 F 0.6210(7) 0.3332(5) 0.6643(3) 0.0805(17) Uani 1 1 d .
F3 F 0.5485(7) 0.3589(5) 0.5386(4) 0.0773(16) Uani 1 1 d .
F4 F 0.5541(5) 0.3398(4) 0.8933(3) 0.0636(13) Uani 1 1 d .
F5 F 0.3715(6) 0.3718(4) 0.8053(3) 0.0595(13) Uani 1 1 d .
F6 F 0.4784(5) 0.1968(4) 0.8550(3) 0.0519(11) Uani 1 1 d .
S1 S 0.7557(2) 0.17499(16) 0.58407(12) 0.0367(4) Uani 1 1 d .
S2 S 0.2424(2) 0.26841(15) 0.96964(10) 0.0331(4) Uani 1 1 d .
O1 O 0.8895(7) 0.1532(6) 0.6361(4) 0.0653(16) Uani 1 1 d .
O2 O 0.8145(6) 0.1840(5) 0.4933(3) 0.0487(13) Uani 1 1 d .
O3 O 0.6064(7) 0.1047(5) 0.6251(4) 0.0680(17) Uani 1 1 d .
O4 O 0.1995(7) 0.3839(4) 0.9810(3) 0.0482(13) Uani 1 1 d .
O5 O 0.3188(7) 0.1873(5) 1.0390(3) 0.0506(13) Uani 1 1 d .
O6 O 0.1157(6) 0.2176(4) 0.9398(3) 0.0462(12) Uani 1 1 d .

loop_
_atom_site_aniso_label
_atom_site_aniso_U_11
_atom_site_aniso_U_22
_atom_site_aniso_U_33
_atom_site_aniso_U_23
_atom_site_aniso_U_13
_atom_site_aniso_U_12
P1 0.0283(8) 0.0271(9) 0.0233(8) -0.0101(7) -0.0037(6) -0.0027(7)
P2 0.0353(9) 0.0312(9) 0.0230(8) -0.0105(7) -0.0066(7) 0.0011(7)
P3 0.0305(8) 0.0279(9) 0.0258(8) -0.0105(7) -0.0020(6) -0.0026(7)
P4 0.0390(10) 0.0316(9) 0.0324(9) -0.0118(8) -0.0086(7) -0.0022(8)
P5 0.0515(11) 0.0324(10) 0.0229(8) -0.0094(7) -0.0058(7) -0.0087(8)
C1 0.028(3) 0.036(4) 0.030(3) -0.014(3) -0.010(3) -0.001(3)
C2 0.030(3) 0.040(4) 0.027(3) -0.006(3) -0.006(3) -0.003(3)
C3 0.036(4) 0.058(5) 0.030(4) -0.008(3) 0.000(3) -0.011(4)
C4 0.030(4) 0.069(6) 0.039(4) -0.027(4) 0.000(3) -0.003(4)
C5 0.034(4) 0.058(5) 0.058(5) -0.031(4) -0.002(3) 0.002(4)
C6 0.033(4) 0.042(4) 0.044(4) -0.019(3) -0.007(3) 0.002(3)
C7 0.032(3) 0.020(3) 0.027(3) -0.005(2) -0.004(2) -0.005(3)
C8 0.037(4) 0.038(4) 0.028(3) -0.014(3) -0.003(3) -0.010(3)
C9 0.048(4) 0.042(4) 0.042(4) -0.020(3) -0.015(3) -0.005(3)
C10 0.048(4) 0.034(4) 0.049(4) -0.008(3) -0.011(3) -0.015(3)
C11 0.038(4) 0.043(4) 0.043(4) -0.004(3) 0.001(3) -0.013(3)
C12 0.033(3) 0.035(4) 0.034(4) -0.011(3) -0.004(3) -0.004(3)
C13 0.030(3) 0.042(4) 0.048(4) -0.017(3) -0.011(3) -0.002(3)
C14 0.039(4) 0.030(4) 0.038(4) -0.005(3) -0.008(3) -0.007(3)
C15 0.039(4) 0.044(4) 0.037(4) -0.023(3) 0.003(3) -0.003(3)
C16 0.066(5) 0.043(4) 0.037(4) -0.017(3) -0.021(4) 0.003(4)
C17 0.081(6) 0.031(4) 0.050(5) -0.013(3) -0.039(4) 0.004(4)
C18 0.064(5) 0.042(4) 0.035(4) -0.018(3) -0.004(4) -0.009(4)
C19 0.046(4) 0.034(4) 0.028(3) -0.008(3) -0.002(3) -0.009(3)
F1 0.113(4) 0.055(3) 0.062(3) -0.030(3) 0.017(3) -0.040(3)
F2 0.113(4) 0.084(4) 0.043(3) -0.035(3) 0.018(3) -0.008(3)
F3 0.079(4) 0.066(3) 0.093(4) -0.030(3) -0.035(3) 0.031(3)
F4 0.044(3) 0.083(4) 0.069(3) -0.033(3) 0.008(2) -0.032(2)
F5 0.073(3) 0.061(3) 0.030(2) 0.001(2) 0.002(2) 0.004(2)
F6 0.057(3) 0.047(3) 0.048(3) -0.017(2) 0.005(2) 0.002(2)
S1 0.0297(9) 0.0390(10) 0.0395(9) -0.0082(8) -0.0059(7) -0.0029(8)
S2 0.0366(9) 0.0366(10) 0.0258(8) -0.0097(7) -0.0006(6) -0.0081(7)
O1 0.060(4) 0.077(4) 0.060(4) -0.012(3) -0.029(3) 0.000(3)
O2 0.056(3) 0.049(3) 0.047(3) -0.024(3) -0.010(3) 0.004(3)
O3 0.045(3) 0.048(4) 0.101(5) -0.015(3) 0.006(3) -0.014(3)
O4 0.059(3) 0.042(3) 0.045(3) -0.022(2) 0.003(2) -0.005(3)
O5 0.059(3) 0.060(4) 0.028(3) -0.001(2) -0.007(2) -0.012(3)
O6 0.041(3) 0.048(3) 0.053(3) -0.019(3) -0.007(2) -0.009(2)

loop_
_atom_type_symbol
_atom_type_description
_atom_type_scat_dispersion_real
_atom_type_scat_dispersion_imag
_atom_type_scat_source
C C 0.0033 0.0016 'International Tables Vol C Tables 4.2.6.8 and 6.1.1.4'
H H 0.0000 0.0000 'International Tables Vol C Tables 4.2.6.8 and 6.1.1.4'
O O 0.0106 0.0060 'International Tables Vol C Tables 4.2.6.8 and 6.1.1.4'
F F 0.0171 0.0103 'International Tables Vol C Tables 4.2.6.8 and 6.1.1.4'
P P 0.1023 0.0942 'International Tables Vol C Tables 4.2.6.8 and 6.1.1.4'
S S 0.1246 0.1234 'International Tables Vol C Tables 4.2.6.8 and 6.1.1.4'

loop_
_geom_angle_atom_site_label_1
_geom_angle_atom_site_label_2
_geom_angle_atom_site_label_3
_geom_angle
C1 P1 C7 110.3(3)
C1 P1 P5 114.94(19)
C7 P1 P5 105.6(2)
C1 P1 P2 107.6(2)
C7 P1 P2 111.3(2)
P5 P1 P2 107.17(9)
C13 P2 P1 97.1(2)
C13 P2 P3 100.4(2)
P1 P2 P3 95.84(10)
C14 P3 C15 107.0(3)
C14 P3 P4 105.4(2)
C15 P3 P4 115.5(3)
C14 P3 P2 108.5(2)
C15 P3 P2 110.8(2)
P4 P3 P2 109.25(10)
C16 P4 P3 99.4(3)
C16 P4 P5 95.9(3)
P3 P4 P5 93.99(10)
C17 P5 P1 100.7(2)
C17 P5 P4 100.3(3)
P1 P5 P4 93.96(9)
C2 C1 C6 119.8(6)
C2 C1 P1 120.1(5)
C6 C1 P1 120.1(5)
C1 C2 C3 119.7(7)
C1 C2 H2 120.1
C3 C2 H2 120.1
C4 C3 C2 120.0(7)
C4 C3 H3 120.0
C2 C3 H3 120.0
C5 C4 C3 120.2(7)
C5 C4 H4 119.9
C3 C4 H4 119.9
C4 C5 C6 120.0(7)
C4 C5 H5 120.0
C6 C5 H5 120.0
C1 C6 C5 120.3(7)
C1 C6 H6 119.9
C5 C6 H6 119.9
C12 C7 C8 119.8(6)
C12 C7 P1 120.2(4)
C8 C7 P1 120.0(5)
C9 C8 C7 119.5(6)
C9 C8 H8 120.2
C7 C8 H8 120.2
C10 C9 C8 119.8(6)
C10 C9 H9 120.1
C8 C9 H9 120.1
C11 C10 C9 121.5(6)
C11 C10 H10 119.3
C9 C10 H10 119.3
C10 C11 C12 119.8(7)
C10 C11 H11 120.1
C12 C11 H11 120.1
C11 C12 C7 119.5(6)
C11 C12 H12 120.2
C7 C12 H12 120.2
P2 C13 H13A 109.5
P2 C13 H13B 109.5
H13A C13 H13B 109.5
P2 C13 H13C 109.5
H13A C13 H13C 109.5
H13B C13 H13C 109.5
P3 C14 H14A 109.5
P3 C14 H14B 109.5
H14A C14 H14B 109.5
P3 C14 H14C 109.5
H14A C14 H14C 109.5
H14B C14 H14C 109.5
P3 C15 H15A 109.5
P3 C15 H15B 109.5
H15A C15 H15B 109.5
P3 C15 H15C 109.5
H15A C15 H15C 109.5
H15B C15 H15C 109.5
P4 C16 H16A 109.5
P4 C16 H16B 109.5
H16A C16 H16B 109.5
P4 C16 H16C 109.5
H16A C16 H16C 109.5
H16B C16 H16C 109.5
P5 C17 H17A 109.5
P5 C17 H17B 109.5
H17A C17 H17B 109.5
P5 C17 H17C 109.5
H17A C17 H17C 109.5
H17B C17 H17C 109.5
F3 C18 F1 107.4(7)
F3 C18 F2 107.8(7)
F1 C18 F2 107.0(6)
F3 C18 S1 112.1(5)
F1 C18 S1 110.1(5)
F2 C18 S1 112.2(5)
F5 C19 F6 108.0(5)
F5 C19 F4 107.3(6)
F6 C19 F4 106.7(6)
F5 C19 S2 111.1(5)
F6 C19 S2 112.3(5)
F4 C19 S2 111.3(4)
O2 S1 O1 114.7(3)
O2 S1 O3 115.1(4)
O1 S1 O3 114.2(4)
O2 S1 C18 103.8(3)
O1 S1 C18 103.3(4)
O3 S1 C18 103.6(4)
O5 S2 O6 114.0(3)
O5 S2 O4 114.6(3)
O6 S2 O4 116.6(3)
O5 S2 C19 103.1(3)
O6 S2 C19 102.8(3)
O4 S2 C19 103.2(3)

loop_
_geom_bond_atom_site_label_1
_geom_bond_atom_site_label_2
_geom_bond_distance
P1 C1 1.809(7)
P1 C7 1.811(6)
P1 P5 2.199(3)
P1 P2 2.236(3)
P2 C13 1.865(7)
P2 P3 2.238(2)
P3 C14 1.795(7)
P3 C15 1.805(6)
P3 P4 2.229(3)
P4 C16 1.855(7)
P4 P5 2.238(3)
P5 C17 1.850(8)
C1 C2 1.383(9)
C1 C6 1.399(9)
C2 C3 1.409(9)
C2 H2 0.9500
C3 C4 1.395(11)
C3 H3 0.9500
C4 C5 1.376(11)
C4 H4 0.9500
C5 C6 1.400(10)
C5 H5 0.9500
C6 H6 0.9500
C7 C12 1.394(9)
C7 C8 1.409(8)
C8 C9 1.385(9)
C8 H8 0.9500
C9 C10 1.376(10)
C9 H9 0.9500
C10 C11 1.375(10)
C10 H10 0.9500
C11 C12 1.393(9)
C11 H11 0.9500
C12 H12 0.9500
C13 H13A 0.9800
C13 H13B 0.9800
C13 H13C 0.9800
C14 H14A 0.9800
C14 H14B 0.9800
C14 H14C 0.9800
C15 H15A 0.9800
C15 H15B 0.9800
C15 H15C 0.9800
C16 H16A 0.9800
C16 H16B 0.9800
C16 H16C 0.9800
C17 H17A 0.9800
C17 H17B 0.9800
C17 H17C 0.9800
C18 F3 1.319(8)
C18 F1 1.337(8)
C18 F2 1.338(8)
C18 S1 1.826(8)
C19 F5 1.328(8)
C19 F6 1.340(8)
C19 F4 1.345(7)
C19 S2 1.829(7)
S1 O2 1.427(5)
S1 O1 1.437(5)
S1 O3 1.446(5)
S2 O5 1.437(5)
S2 O6 1.446(5)
S2 O4 1.448(5)

loop_
_cod_related_entry_id
_cod_related_entry_database
_cod_related_entry_code
1 ChemSpider 21120143
